data_2240774
loop_
_publ_author_name
'Smith, Graham'
'Lynch, Daniel E.'

_publ_section_title
;
 Crystal structures and hydrogen bonding in the anhydrous tryptaminium
 salts of the isomeric (2,4-dichlorophenoxy)acetic and
 (3,5-dichlorophenoxy)acetic acids
;
_journal_coeditor_code SJ5460
_journal_issue 6
_journal_name_full 'Acta Crystallographica Section E'
_journal_page_first 671
_journal_page_last 674
_journal_paper_doi 10.1107/S205698901500907X
_journal_volume 71
_journal_year 2015
_chemical_formula_iupac 'C10 H13 N2 +, C8 H5 Cl2 O3 -'
_chemical_formula_moiety 'C10 H13 N2 +, C8 H5 Cl2 O3 -'
_chemical_formula_sum 'C18 H18 Cl2 N2 O3'
_chemical_formula_weight 381.24
_chemical_name_common 'tryptaminium (3,5-dichlorphenoxy)acetate'
_chemical_name_systematic
;
2-(1<i>H</i>-Indol-3-yl)ethanaminium (3,5-dichlorophenoxy)acetate
;
_space_group_IT_number 4
_symmetry_cell_setting monoclinic
_symmetry_space_group_name_Hall 'P 2yb'
_symmetry_space_group_name_H-M 'P 1 21 1'
_atom_sites_solution_hydrogens geom
_atom_sites_solution_primary direct
_atom_sites_solution_secondary difmap
_audit_creation_method SHELXL-97
_cell_angle_alpha 90.00
_cell_angle_beta 102.579(7)
_cell_angle_gamma 90.00
_cell_formula_units_Z 2
_cell_length_a 9.5154(8)
_cell_length_b 6.1951(5)
_cell_length_c 15.3646(9)
_cell_measurement_reflns_used 1140
_cell_measurement_temperature 200(2)
_cell_measurement_theta_max 28.18
_cell_measurement_theta_min 3.94
_cell_volume 883.99(12)
_computing_cell_refinement
;
CrysAlis PRO (Agilent, 2013)
;
_computing_data_collection
;
CrysAlis PRO (Agilent, 2013)
;
_computing_data_reduction
;
CrysAlis PRO (Agilent, 2013)
;
_computing_molecular_graphics
;
PLATON (Spek, 2009)
;
_computing_publication_material
;
PLATON (Spek, 2009)
;
_computing_structure_refinement
;
SHELXL97 (Sheldrick, 2008) within WinGX (Farrugia, 2012)
;
_computing_structure_solution
;
SIR92 (Altomare <i>et al.</i>, 1993)
;
_diffrn_ambient_temperature 200(2)
_diffrn_detector_area_resol_mean 16.077
_diffrn_measured_fraction_theta_full 0.997
_diffrn_measured_fraction_theta_max 0.997
_diffrn_measurement_device_type 'Oxford Diffraction Gemini-S CCD-detector'
_diffrn_measurement_method '\w scans'
_diffrn_radiation_monochromator graphite
_diffrn_radiation_source 'fine-focus sealed tube'
_diffrn_radiation_type MoK\a
_diffrn_radiation_wavelength 0.71073
_diffrn_reflns_av_R_equivalents 0.0274
_diffrn_reflns_av_sigmaI/netI 0.0552
_diffrn_reflns_limit_h_max 7
_diffrn_reflns_limit_h_min -11
_diffrn_reflns_limit_k_max 7
_diffrn_reflns_limit_k_min -7
_diffrn_reflns_limit_l_max 18
_diffrn_reflns_limit_l_min -18
_diffrn_reflns_number 3845
_diffrn_reflns_theta_full 25.99
_diffrn_reflns_theta_max 25.99
_diffrn_reflns_theta_min 3.10
_diffrn_standards_number 0
_exptl_absorpt_coefficient_mu 0.386
_exptl_absorpt_correction_T_max 0.980
_exptl_absorpt_correction_T_min 0.872
_exptl_absorpt_correction_type multi-scan
_exptl_absorpt_process_details
;
(CrysAlis PRO; Agilent, 2013)
;
_exptl_crystal_colour colourless
_exptl_crystal_density_diffrn 1.432
_exptl_crystal_density_method 'not measured'
_exptl_crystal_description needle
_exptl_crystal_F_000 396
_exptl_crystal_size_max 0.50
_exptl_crystal_size_mid 0.12
_exptl_crystal_size_min 0.06
_refine_diff_density_max 0.219
_refine_diff_density_min -0.240
_refine_ls_abs_structure_details
;
Flack (1983)
;
_refine_ls_abs_structure_Flack 0.01(7)
_refine_ls_extinction_method none
_refine_ls_goodness_of_fit_ref 1.076
_refine_ls_hydrogen_treatment mixed
_refine_ls_matrix_type full
_refine_ls_number_parameters 238
_refine_ls_number_reflns 2800
_refine_ls_number_restraints 5
_refine_ls_restrained_S_all 1.075
_refine_ls_R_factor_all 0.0518
_refine_ls_R_factor_gt 0.0417
_refine_ls_shift/su_max 0.001
_refine_ls_shift/su_mean 0.000
_refine_ls_structure_factor_coef Fsqd
_refine_ls_weighting_details 'calc w=1/[\s^2^(Fo^2^)+(0.0513P)^2^] where P=(Fo^2^+2Fc^2^)/3'
_refine_ls_weighting_scheme calc
_refine_ls_wR_factor_gt 0.0979
_refine_ls_wR_factor_ref 0.1051
_reflns_number_gt 2451
_reflns_number_total 2800
_reflns_threshold_expression I>2\s(I)
_cod_data_source_file sj5460sup1.cif
_cod_data_source_block II
_cod_original_sg_symbol_H-M 'P 21'
_cod_database_code 2240774
_cod_database_fobs_code 2240774

loop_
_symmetry_equiv_pos_as_xyz
'x, y, z'
'-x, y+1/2, -z'

loop_
_atom_site_aniso_label
_atom_site_aniso_U_11
_atom_site_aniso_U_22
_atom_site_aniso_U_33
_atom_site_aniso_U_12
_atom_site_aniso_U_13
_atom_site_aniso_U_23
Cl3B 0.0674(7) 0.0572(7) 0.0408(5) -0.0354(6) 0.0090(5) -0.0097(5)
Cl5B 0.0558(6) 0.0482(6) 0.0235(4) -0.0057(5) 0.0112(4) 0.0014(4)
O11B 0.0576(15) 0.0254(14) 0.0187(10) -0.0111(13) 0.0099(10) -0.0035(10)
O13B 0.0352(13) 0.0241(13) 0.0215(11) -0.0037(11) 0.0061(10) -0.0029(10)
O14B 0.0435(14) 0.0235(15) 0.0423(13) -0.0097(12) 0.0168(11) -0.0078(11)
C1B 0.0358(18) 0.0236(18) 0.0205(15) -0.0006(16) 0.0066(14) -0.0050(15)
C2B 0.0355(18) 0.032(2) 0.0243(16) -0.0005(17) 0.0081(15) 0.0001(16)
C3B 0.0319(19) 0.027(2) 0.0300(17) -0.0034(16) 0.0038(16) -0.0043(16)
C4B 0.0289(17) 0.037(2) 0.0240(16) -0.0029(16) 0.0015(14) -0.0103(16)
C5B 0.0341(18) 0.034(2) 0.0215(15) 0.0066(18) 0.0066(13) 0.0039(16)
C6B 0.0336(17) 0.0249(19) 0.0251(15) -0.0020(16) 0.0059(14) 0.0008(15)
C12B 0.042(2) 0.024(2) 0.0236(16) -0.0046(17) 0.0085(15) -0.0044(15)
C13B 0.0266(17) 0.0200(19) 0.0257(15) -0.0023(16) 0.0041(14) 0.0012(15)
N1A 0.0349(17) 0.0248(17) 0.0427(16) -0.0066(14) 0.0099(14) -0.0069(15)
N32A 0.0264(14) 0.0230(17) 0.0216(12) 0.0016(13) 0.0044(12) 0.0005(13)
C2A 0.0261(17) 0.033(2) 0.0366(18) -0.0040(17) 0.0103(14) -0.0023(17)
C3A 0.0202(16) 0.0249(19) 0.0268(16) -0.0021(14) 0.0064(14) 0.0008(15)
C4A 0.041(2) 0.034(2) 0.0362(18) -0.0090(19) 0.0115(17) 0.0043(17)
C5A 0.044(2) 0.052(3) 0.038(2) -0.008(2) 0.0163(19) 0.007(2)
C6A 0.040(2) 0.061(3) 0.0260(16) 0.009(2) 0.0092(16) 0.004(2)
C7A 0.0336(19) 0.044(2) 0.0280(17) 0.0066(18) -0.0026(15) -0.0081(18)
C8A 0.0212(16) 0.035(2) 0.0297(17) 0.0061(16) 0.0010(14) 0.0006(17)
C9A 0.0213(16) 0.028(2) 0.0262(16) 0.0012(15) 0.0012(14) 0.0018(15)
C31A 0.0281(17) 0.029(2) 0.0348(18) -0.0045(16) 0.0062(15) -0.0042(16)
C32A 0.0267(17) 0.032(2) 0.0269(17) 0.0044(16) 0.0027(15) -0.0013(16)

loop_
_atom_site_type_symbol
_atom_site_label
_atom_site_fract_x
_atom_site_fract_y
_atom_site_fract_z
_atom_site_U_iso_or_equiv
_atom_site_thermal_displace_type
_atom_site_calc_flag
_atom_site_refinement_flags
_atom_site_occupancy
Cl Cl3B 0.88773(13) 1.0762(2) 0.94414(6) 0.0556(4) Uani d . 1.000
Cl Cl5B 0.61601(10) 0.46571(17) 1.09183(5) 0.0421(3) Uani d . 1.000
O O11B 0.6022(3) 0.4935(4) 0.75745(13) 0.0337(8) Uani d . 1.000
O O13B 0.5666(3) 0.2827(4) 0.60040(14) 0.0269(7) Uani d . 1.000
O O14B 0.4608(3) 0.0059(4) 0.65216(15) 0.0353(8) Uani d . 1.000
C C1B 0.6435(3) 0.5773(6) 0.84115(19) 0.0266(10) Uani d . 1.000
C C2B 0.7290(4) 0.7600(6) 0.8496(2) 0.0304(10) Uani d . 1.000
C C3B 0.7776(4) 0.8496(6) 0.9324(2) 0.0301(11) Uani d . 1.000
C C4B 0.7436(4) 0.7632(6) 1.0088(2) 0.0306(10) Uani d . 1.000
C C5B 0.6601(4) 0.5807(7) 0.99749(19) 0.0298(10) Uani d . 1.000
C C6B 0.6062(3) 0.4868(6) 0.91596(19) 0.0279(10) Uani d . 1.000
C C12B 0.5268(4) 0.2927(6) 0.7495(2) 0.0297(11) Uani d . 1.000
C C13B 0.5178(3) 0.1909(5) 0.6593(2) 0.0243(10) Uani d . 1.000
N N1A 0.2443(3) 0.6837(5) 0.6332(2) 0.0339(10) Uani d D 1.000
N N32A 0.3860(3) 0.2111(5) 0.42680(18) 0.0238(8) Uani d D 1.000
C C2A 0.2536(3) 0.5745(7) 0.5567(2) 0.0314(11) Uani d . 1.000
C C3A 0.1828(3) 0.3819(6) 0.5518(2) 0.0238(10) Uani d . 1.000
C C4A 0.0375(4) 0.2219(7) 0.6612(2) 0.0366(11) Uani d . 1.000
C C5A -0.0092(4) 0.2656(7) 0.7385(2) 0.0435(14) Uani d . 1.000
C C6A 0.0307(4) 0.4575(8) 0.7856(2) 0.0420(13) Uani d . 1.000
C C7A 0.1174(4) 0.6077(7) 0.7582(2) 0.0366(11) Uani d . 1.000
C C8A 0.1640(3) 0.5635(6) 0.6792(2) 0.0293(10) Uani d . 1.000
C C9A 0.1237(3) 0.3729(6) 0.6306(2) 0.0258(10) Uani d . 1.000
C C31A 0.1548(4) 0.2190(6) 0.4786(2) 0.0307(11) Uani d . 1.000
C C32A 0.2298(3) 0.2630(6) 0.4028(2) 0.0290(10) Uani d . 1.000
H H2B 0.75380 0.82280 0.79850 0.0360 Uiso c R 1.000
H H4B 0.77660 0.82720 1.06580 0.0370 Uiso c R 1.000
H H6B 0.54530 0.36380 0.91080 0.0340 Uiso c R 1.000
H H12B 0.42830 0.31680 0.75890 0.0350 Uiso c R 1.000
H H13B 0.57670 0.19270 0.79650 0.0350 Uiso c R 1.000
H H1A 0.291(4) 0.803(5) 0.649(3) 0.0530 Uiso d D 1.000
H H2A 0.30260 0.62610 0.51320 0.0380 Uiso c R 1.000
H H4A 0.01130 0.09110 0.62960 0.0440 Uiso c R 1.000
H H5A -0.06890 0.16460 0.75980 0.0530 Uiso c R 1.000
H H6A -0.00350 0.48420 0.83830 0.0500 Uiso c R 1.000
H H7A 0.14490 0.73640 0.79120 0.0440 Uiso c R 1.000
H H30A 0.04970 0.21190 0.45400 0.0370 Uiso c R 1.000
H H31A 0.18580 0.07560 0.50430 0.0370 Uiso c R 1.000
H H32A 0.18350 0.17590 0.35030 0.0350 Uiso c R 1.000
H H33A 0.21760 0.41720 0.38590 0.0350 Uiso c R 1.000
H H34A 0.420(4) 0.237(7) 0.4830(14) 0.0530 Uiso d D 1.000
H H35A 0.407(4) 0.080(4) 0.409(3) 0.0530 Uiso d D 1.000
H H36A 0.438(4) 0.292(7) 0.398(3) 0.0530 Uiso d D 1.000

loop_
_atom_type_symbol
_atom_type_description
_atom_type_scat_dispersion_real
_atom_type_scat_dispersion_imag
_atom_type_scat_source
C C 0.0033 0.0016 'International Tables Vol C Tables 4.2.6.8 and 6.1.1.4'
H H 0.0000 0.0000 'International Tables Vol C Tables 4.2.6.8 and 6.1.1.4'
N N 0.0061 0.0033 'International Tables Vol C Tables 4.2.6.8 and 6.1.1.4'
O O 0.0106 0.0060 'International Tables Vol C Tables 4.2.6.8 and 6.1.1.4'
Cl Cl 0.1484 0.1585 'International Tables Vol C Tables 4.2.6.8 and 6.1.1.4'

loop_
_geom_angle_atom_site_label_1
_geom_angle_atom_site_label_2
_geom_angle_atom_site_label_3
_geom_angle
_geom_angle_publ_flag
C1B O11B C12B 116.7(2) no
C2A N1A C8A 108.7(3) no
C8A N1A H1A 129(3) no
C2A N1A H1A 122(3) no
C32A N32A H35A 114(3) no
H34A N32A H36A 105(4) no
C32A N32A H36A 113(3) no
H34A N32A H35A 114(4) no
C32A N32A H34A 110(3) no
H35A N32A H36A 100(4) no
O11B C1B C2B 116.3(3) no
C2B C1B C6B 120.2(3) no
O11B C1B C6B 123.5(3) no
C1B C2B C3B 119.4(3) no
C2B C3B C4B 122.2(3) no
Cl3B C3B C4B 118.0(3) no
Cl3B C3B C2B 119.8(3) no
C3B C4B C5B 116.4(3) no
Cl5B C5B C4B 117.9(2) no
Cl5B C5B C6B 118.3(3) no
C4B C5B C6B 123.7(3) no
C1B C6B C5B 118.0(3) no
O11B C12B C13B 111.7(3) no
O13B C13B O14B 125.1(3) no
O13B C13B C12B 121.5(3) no
O14B C13B C12B 113.4(3) no
C1B C2B H2B 120.00 no
C3B C2B H2B 120.00 no
C5B C4B H4B 122.00 no
C3B C4B H4B 122.00 no
C1B C6B H6B 121.00 no
C5B C6B H6B 121.00 no
O11B C12B H13B 109.00 no
C13B C12B H13B 109.00 no
H12B C12B H13B 108.00 no
C13B C12B H12B 109.00 no
O11B C12B H12B 109.00 no
N1A C2A C3A 110.8(3) no
C2A C3A C9A 105.4(3) no
C2A C3A C31A 129.7(3) no
C9A C3A C31A 124.6(3) no
C5A C4A C9A 118.8(4) no
C4A C5A C6A 120.6(4) no
C5A C6A C7A 122.1(3) no
C6A C7A C8A 117.2(4) no
N1A C8A C9A 107.5(3) no
C7A C8A C9A 121.4(3) no
N1A C8A C7A 131.0(3) no
C3A C9A C4A 132.5(3) no
C3A C9A C8A 107.6(3) no
C4A C9A C8A 119.9(3) no
C3A C31A C32A 114.9(3) no
N32A C32A C31A 112.5(3) no
N1A C2A H2A 125.00 no
C3A C2A H2A 125.00 no
C5A C4A H4A 121.00 no
C9A C4A H4A 121.00 no
C4A C5A H5A 120.00 no
C6A C5A H5A 120.00 no
C5A C6A H6A 119.00 no
C7A C6A H6A 119.00 no
C6A C7A H7A 121.00 no
C8A C7A H7A 121.00 no
C3A C31A H30A 109.00 no
C3A C31A H31A 109.00 no
C32A C31A H30A 109.00 no
C32A C31A H31A 109.00 no
H30A C31A H31A 107.00 no
N32A C32A H32A 109.00 no
N32A C32A H33A 109.00 no
C31A C32A H32A 109.00 no
C31A C32A H33A 109.00 no
H32A C32A H33A 108.00 no

loop_
_geom_bond_atom_site_label_1
_geom_bond_atom_site_label_2
_geom_bond_distance
_geom_bond_publ_flag
Cl3B C3B 1.738(4) no
Cl5B C5B 1.746(3) no
O11B C1B 1.363(4) no
O11B C12B 1.428(5) no
O13B C13B 1.241(4) no
O14B C13B 1.263(4) no
N1A C8A 1.369(4) no
N1A C2A 1.376(5) no
N32A C32A 1.487(4) no
N1A H1A 0.87(4) no
N32A H34A 0.87(2) no
N32A H36A 0.89(4) no
N32A H35A 0.89(3) no
C1B C2B 1.383(5) no
C1B C6B 1.393(4) no
C2B C3B 1.373(4) no
C3B C4B 1.391(5) no
C4B C5B 1.371(6) no
C5B C6B 1.375(4) no
C12B C13B 1.508(4) no
C2B H2B 0.9500 no
C4B H4B 0.9500 no
C6B H6B 0.9500 no
C12B H13B 0.9900 no
C12B H12B 0.9900 no
C2A C3A 1.364(5) no
C3A C9A 1.443(4) no
C3A C31A 1.491(5) no
C4A C5A 1.383(5) no
C4A C9A 1.392(5) no
C5A C6A 1.401(6) no
C6A C7A 1.369(6) no
C7A C8A 1.407(4) no
C8A C9A 1.405(5) no
C31A C32A 1.517(5) no
C2A H2A 0.9500 no
C4A H4A 0.9500 no
C5A H5A 0.9500 no
C6A H6A 0.9500 no
C7A H7A 0.9500 no
C31A H30A 0.9900 no
C31A H31A 0.9900 no
C32A H32A 0.9900 no
C32A H33A 0.9900 no

loop_
_geom_hbond_atom_site_label_D
_geom_hbond_atom_site_label_H
_geom_hbond_atom_site_label_A
_geom_hbond_site_symmetry_A
_geom_hbond_distance_DH
_geom_hbond_distance_HA
_geom_hbond_distance_DA
_geom_hbond_angle_DHA
_geom_hbond_publ_flag
N1A H1A O14B 1_565 0.87(4) 2.04(4) 2.838(4) 152(4) yes
N32A H34A O13B . 0.87(2) 2.05(3) 2.875(4) 160(4) yes
N32A H35A O11B 2_646 0.89(3) 2.60(4) 3.160(4) 122(3) yes
N32A H35A O13B 2_646 0.89(3) 1.87(3) 2.739(4) 164(4) yes
N32A H36A O14B 2_656 0.89(4) 1.90(4) 2.775(4) 170(4) yes
C2A H2A O13B 2_656 0.95 2.55 3.495(4) 177 yes

loop_
_geom_torsion_atom_site_label_1
_geom_torsion_atom_site_label_2
_geom_torsion_atom_site_label_3
_geom_torsion_atom_site_label_4
_geom_torsion
_geom_torsion_publ_flag
C12B O11B C1B C2B 173.6(3) no
C12B O11B C1B C6B -5.2(5) no
C1B O11B C12B C13B -166.5(3) no
C2A N1A C8A C7A -176.4(3) no
C2A N1A C8A C9A 0.8(4) no
C8A N1A C2A C3A -1.0(4) no
O11B C1B C6B C5B 177.0(3) no
C2B C1B C6B C5B -1.8(5) no
O11B C1B C2B C3B -178.3(3) no
C6B C1B C2B C3B 0.6(5) no
C1B C2B C3B Cl3B 178.8(3) no
C1B C2B C3B C4B -0.1(6) no
Cl3B C3B C4B C5B -178.1(3) no
C2B C3B C4B C5B 0.9(6) no
C3B C4B C5B C6B -2.3(6) no
C3B C4B C5B Cl5B 179.5(3) no
Cl5B C5B C6B C1B -179.1(3) no
C4B C5B C6B C1B 2.7(6) no
O11B C12B C13B O13B -2.9(5) no
O11B C12B C13B O14B 175.3(3) no
N1A C2A C3A C9A 0.8(4) no
N1A C2A C3A C31A 174.8(3) no
C2A C3A C9A C4A 177.5(4) no
C2A C3A C9A C8A -0.3(4) no
C31A C3A C9A C4A 3.1(6) no
C31A C3A C9A C8A -174.8(3) no
C2A C3A C31A C32A 7.3(5) no
C9A C3A C31A C32A -179.7(3) no
C9A C4A C5A C6A -0.6(6) no
C5A C4A C9A C3A -176.3(3) no
C5A C4A C9A C8A 1.3(5) no
C4A C5A C6A C7A -0.5(6) no
C5A C6A C7A C8A 0.9(6) no
C6A C7A C8A N1A 176.6(4) no
C6A C7A C8A C9A -0.2(5) no
N1A C8A C9A C3A -0.3(4) no
N1A C8A C9A C4A -178.4(3) no
C7A C8A C9A C3A 177.2(3) no
C7A C8A C9A C4A -0.9(5) no
C3A C31A C32A N32A 75.7(4) no
